data_7036041
loop_
_publ_author_name
'Yu, Hong-Cui'
'Li, Lei'
'Gao, Ji'
'Tong, Jian'
'Zheng, Wenxu'
'Cametti, Massimo'
'Famulari, Antonino'
'Meille, Stefano Valdo'
'Guo, Fang'
'Mart\'i-Rujas, Javier'

_publ_section_title
;
 Insights into the formation of chiral second sphere coordination
 complexes with aromatic tris amines: combined single crystal X-ray
 crystallography and molecular modeling analyses.
;
_journal_issue 36
_journal_name_full 'Dalton transactions (Cambridge, England : 2003)'
_journal_page_first 15960
_journal_page_last 15965
_journal_paper_doi 10.1039/c5dt02387d
_journal_volume 44
_journal_year 2015
_chemical_formula_sum 'C30 H36 Cl5 N3 Zn'
_chemical_formula_weight 681.26
_chemical_name_systematic
; 
 ? 
;
_space_group_IT_number 198
_symmetry_cell_setting cubic
_symmetry_space_group_name_Hall 'P 2ac 2ab 3'
_symmetry_space_group_name_H-M 'P 21 3'
_atom_sites_solution_hydrogens geom
_atom_sites_solution_primary direct
_atom_sites_solution_secondary difmap
_audit_creation_method SHELXL-97
_audit_update_record
;
2015-06-12 deposited with the CCDC.
2015-08-03 downloaded from the CCDC.
;
_cell_angle_alpha 90.00
_cell_angle_beta 90.00
_cell_angle_gamma 90.00
_cell_formula_units_Z 4
_cell_length_a 14.6693(4)
_cell_length_b 14.6693(4)
_cell_length_c 14.6693(4)
_cell_measurement_temperature 293(2)
_cell_volume 3156.66(15)
_computing_cell_refinement 'Bruker SMART'
_computing_data_collection 'Bruker SMART'
_computing_data_reduction 'Bruker SAINT'
_computing_molecular_graphics 'Bruker SHELXTL'
_computing_publication_material 'Bruker SHELXTL'
_computing_structure_refinement 'Bruker SHELXTL'
_computing_structure_solution 'Bruker SHELXTL'
_diffrn_ambient_temperature 293(2)
_diffrn_measured_fraction_theta_full 1.000
_diffrn_measured_fraction_theta_max 1.000
_diffrn_measurement_device_type 'CCD area detector'
_diffrn_measurement_method 'phi and omega scans'
_diffrn_radiation_monochromator graphite
_diffrn_radiation_source 'fine-focus sealed tube'
_diffrn_radiation_type MoK\a
_diffrn_radiation_wavelength 0.71073
_diffrn_reflns_av_R_equivalents 0.0288
_diffrn_reflns_av_sigmaI/netI 0.0228
_diffrn_reflns_limit_h_max 16
_diffrn_reflns_limit_h_min -19
_diffrn_reflns_limit_k_max 13
_diffrn_reflns_limit_k_min -19
_diffrn_reflns_limit_l_max 17
_diffrn_reflns_limit_l_min -19
_diffrn_reflns_number 19823
_diffrn_reflns_theta_full 27.53
_diffrn_reflns_theta_max 27.53
_diffrn_reflns_theta_min 1.96
_exptl_absorpt_coefficient_mu 1.226
_exptl_absorpt_correction_type none
_exptl_crystal_colour colorless
_exptl_crystal_density_diffrn 1.433
_exptl_crystal_density_method 'not measured'
_exptl_crystal_description block
_exptl_crystal_F_000 1408
_exptl_crystal_size_max 0.28
_exptl_crystal_size_mid 0.20
_exptl_crystal_size_min 0.18
_refine_diff_density_max 0.214
_refine_diff_density_min -0.176
_refine_diff_density_rms 0.038
_refine_ls_abs_structure_details 'Flack H D (1983), Acta Cryst. A39, 876-881'
_refine_ls_abs_structure_Flack 0.985(12)
_refine_ls_extinction_method none
_refine_ls_goodness_of_fit_ref 1.024
_refine_ls_hydrogen_treatment mixed
_refine_ls_matrix_type full
_refine_ls_number_parameters 120
_refine_ls_number_reflns 2430
_refine_ls_number_restraints 0
_refine_ls_restrained_S_all 1.024
_refine_ls_R_factor_all 0.0279
_refine_ls_R_factor_gt 0.0255
_refine_ls_shift/su_max 0.002
_refine_ls_shift/su_mean 0.000
_refine_ls_structure_factor_coef Fsqd
_refine_ls_weighting_details 'calc w=1/[\s^2^(Fo^2^)+(0.0314P)^2^+0.8863P] where P=(Fo^2^+2Fc^2^)/3'
_refine_ls_weighting_scheme calc
_refine_ls_wR_factor_gt 0.0631
_refine_ls_wR_factor_ref 0.0644
_reflns_number_gt 2303
_reflns_number_total 2430
_reflns_threshold_expression >2sigma(I)
_cod_data_source_file c5dt02387d2.cif
_cod_data_source_block 1
_cod_depositor_comments
;
The following automatic conversions were performed:

'_symmetry_cell_setting' value 'Cubic' changed to 'cubic' according
to
/usr/data/users/saulius/crontab/automatic-downloads/rss-feeds/RSC/lib/dictionaries/cif_core.dic
dictionary named 'cif_core.dic' version 2.4.2 from 2011-04-26.

Automatic conversion script
Id: cif_fix_values 3271 2015-04-21 07:52:19Z andrius 

 Adding full bibliography for 7036040--7036051.cif.
;
_cod_original_sg_symbol_H-M P213
_cod_database_code 7036041

loop_
_symmetry_equiv_pos_as_xyz
'x, y, z'
'-x+1/2, -y, z+1/2'
'x+1/2, -y+1/2, -z'
'-x, y+1/2, -z+1/2'
'z, x, y'
'-z+1/2, -x, y+1/2'
'z+1/2, -x+1/2, -y'
'-z, x+1/2, -y+1/2'
'y, z, x'
'y+1/2, -z+1/2, -x'
'-y, z+1/2, -x+1/2'
'-y+1/2, -z, x+1/2'

loop_
_atom_site_label
_atom_site_type_symbol
_atom_site_fract_x
_atom_site_fract_y
_atom_site_fract_z
_atom_site_U_iso_or_equiv
_atom_site_adp_type
_atom_site_occupancy
_atom_site_symmetry_multiplicity
_atom_site_calc_flag
_atom_site_refinement_flags
N5 N -0.28322(12) -0.96692(12) -0.22994(12) 0.0341(4) Uani 1 1 d .
H5A H -0.2541 -0.9790 -0.1720 0.041 Uiso 1 1 d R
H5B H -0.2381 -0.9370 -0.2570 0.041 Uiso 1 1 d R
C1 C -0.25799(13) -1.13556(13) -0.24523(13) 0.0287(4) Uani 1 1 d .
C2 C -0.17988(13) -1.16711(14) -0.29074(13) 0.0301(4) Uani 1 1 d .
C3 C -0.14320(16) -1.11627(16) -0.37293(15) 0.0394(5) Uani 1 1 d .
H3A H -0.0797 -1.1300 -0.3805 0.059 Uiso 1 1 calc R
H3B H -0.1507 -1.0519 -0.3639 0.059 Uiso 1 1 calc R
H3C H -0.1760 -1.1347 -0.4264 0.059 Uiso 1 1 calc R
C4 C -0.30873(14) -1.05358(14) -0.28065(13) 0.0342(4) Uani 1 1 d .
H4A H -0.3737 -1.0640 -0.2745 0.041 Uiso 1 1 calc R
H4B H -0.2953 -1.0459 -0.3449 0.041 Uiso 1 1 calc R
C6 C -0.35908(16) -0.90274(15) -0.21527(16) 0.0395(5) Uani 1 1 d .
C7 C -0.4272(2) -0.89366(18) -0.27802(19) 0.0560(7) Uani 1 1 d .
H7 H -0.4259 -0.9278 -0.3314 0.067 Uiso 1 1 calc R
C8 C -0.0027(2) -1.1658(2) 0.2378(2) 0.0663(8) Uani 1 1 d .
H8 H 0.0444 -1.1713 0.1958 0.080 Uiso 1 1 calc R
C9 C -0.0022(3) -1.2172(3) 0.3159(3) 0.0882(12) Uani 1 1 d .
H9A H 0.0465 -1.2561 0.3276 0.106 Uiso 1 1 calc R
C10 C -0.0728(4) -1.2116(3) 0.3768(3) 0.123(2) Uani 1 1 d .
H10 H -0.0735 -1.2487 0.4282 0.147 Uiso 1 1 calc R
C11 C -0.3567(3) -0.8497(3) -0.1385(2) 0.0894(13) Uani 1 1 d .
H11 H -0.3087 -0.8546 -0.0973 0.107 Uiso 1 1 calc R
Zn1 Zn -0.047384(15) -1.047384(15) -0.047384(15) 0.03160(10) Uani 1 3 d S
Cl1 Cl -0.02803(4) -1.19664(4) -0.01116(4) 0.04438(14) Uani 1 1 d .
Cl2 Cl 0.04113(4) -0.95887(4) 0.04113(4) 0.0602(3) Uani 1 3 d S
Cl3 Cl 0.15430(4) -1.34570(4) -0.15430(4) 0.0435(2) Uani 1 3 d S

loop_
_atom_site_aniso_label
_atom_site_aniso_U_11
_atom_site_aniso_U_22
_atom_site_aniso_U_33
_atom_site_aniso_U_23
_atom_site_aniso_U_13
_atom_site_aniso_U_12
N5 0.0369(9) 0.0305(9) 0.0349(8) 0.0029(7) -0.0006(7) 0.0014(7)
C1 0.0284(9) 0.0272(9) 0.0305(9) -0.0007(7) -0.0060(8) 0.0004(7)
C2 0.0328(10) 0.0311(10) 0.0262(9) -0.0006(7) -0.0024(7) -0.0024(8)
C3 0.0386(12) 0.0470(13) 0.0324(11) 0.0064(9) 0.0009(9) 0.0015(10)
C4 0.0364(10) 0.0338(10) 0.0325(10) -0.0007(9) -0.0051(8) 0.0028(9)
C6 0.0440(13) 0.0364(11) 0.0381(11) 0.0009(9) 0.0008(10) 0.0090(9)
C7 0.0670(17) 0.0508(15) 0.0504(14) -0.0019(11) -0.0149(13) 0.0176(12)
C8 0.0568(16) 0.0638(18) 0.078(2) -0.0097(16) 0.0148(15) 0.0202(14)
C9 0.089(2) 0.097(3) 0.078(2) -0.006(2) -0.0165(19) 0.060(2)
C10 0.155(4) 0.147(4) 0.067(2) 0.036(2) 0.020(3) 0.105(4)
C11 0.105(3) 0.103(3) 0.0605(19) -0.0324(18) -0.0290(19) 0.059(2)
Zn1 0.03160(10) 0.03160(10) 0.03160(10) -0.00185(9) -0.00185(9) -0.00185(9)
Cl1 0.0402(3) 0.0348(3) 0.0582(3) 0.0081(2) -0.0084(2) 0.0000(2)
Cl2 0.0602(3) 0.0602(3) 0.0602(3) -0.0164(3) -0.0164(3) -0.0164(3)
Cl3 0.0435(2) 0.0435(2) 0.0435(2) -0.0055(3) -0.0055(3) 0.0055(3)

loop_
_atom_type_symbol
_atom_type_description
_atom_type_scat_dispersion_real
_atom_type_scat_dispersion_imag
_atom_type_scat_source
C C 0.0033 0.0016 'International Tables Vol C Tables 4.2.6.8 and 6.1.1.4'
H H 0.0000 0.0000 'International Tables Vol C Tables 4.2.6.8 and 6.1.1.4'
Cl Cl 0.1484 0.1585 'International Tables Vol C Tables 4.2.6.8 and 6.1.1.4'
N N 0.0061 0.0033 'International Tables Vol C Tables 4.2.6.8 and 6.1.1.4'
Zn Zn 0.2839 1.4301 'International Tables Vol C Tables 4.2.6.8 and 6.1.1.4'

loop_
_geom_angle_atom_site_label_1
_geom_angle_atom_site_label_2
_geom_angle_atom_site_label_3
_geom_angle
_geom_angle_site_symmetry_1
_geom_angle_site_symmetry_3
C6 N5 C4 114.84(17) . .
C6 N5 H5A 108.8 . .
C4 N5 H5A 112.6 . .
C6 N5 H5B 108.2 . .
C4 N5 H5B 112.2 . .
H5A N5 H5B 98.9 . .
C2 C1 C2 121.0(2) 5_546 .
C2 C1 C4 118.85(17) 5_546 .
C2 C1 C4 120.14(18) . .
C1 C2 C1 119.0(2) 9_645 .
C1 C2 C3 120.65(18) 9_645 .
C1 C2 C3 120.35(19) . .
C2 C3 H3A 109.5 . .
C2 C3 H3B 109.5 . .
H3A C3 H3B 109.5 . .
C2 C3 H3C 109.5 . .
H3A C3 H3C 109.5 . .
H3B C3 H3C 109.5 . .
C1 C4 N5 112.16(15) . .
C1 C4 H4A 109.2 . .
N5 C4 H4A 109.2 . .
C1 C4 H4B 109.2 . .
N5 C4 H4B 109.2 . .
H4A C4 H4B 107.9 . .
C7 C6 C11 121.2(2) . .
C7 C6 N5 121.1(2) . .
C11 C6 N5 117.6(2) . .
C8 C7 C6 119.8(3) 2_434 .
C8 C7 H7 120.1 2_434 .
C6 C7 H7 120.1 . .
C9 C8 C7 119.8(3) . 2_435
C9 C8 H8 120.1 . .
C7 C8 H8 120.1 2_435 .
C8 C9 C10 120.5(3) . .
C8 C9 H9A 119.7 . .
C10 C9 H9A 119.7 . .
C9 C10 C11 119.8(3) . 2_435
C9 C10 H10 120.1 . .
C11 C10 H10 120.1 2_435 .
C6 C11 C10 118.8(3) . 2_434
C6 C11 H11 120.6 . .
C10 C11 H11 120.6 2_434 .
Cl2 Zn1 Cl1 110.448(17) . 9_645
Cl2 Zn1 Cl1 110.448(17) . .
Cl1 Zn1 Cl1 108.477(18) 9_645 .
Cl2 Zn1 Cl1 110.448(17) . 5_546
Cl1 Zn1 Cl1 108.477(18) 9_645 5_546
Cl1 Zn1 Cl1 108.477(18) . 5_546

loop_
_geom_bond_atom_site_label_1
_geom_bond_atom_site_label_2
_geom_bond_distance
_geom_bond_site_symmetry_2
N5 C6 1.473(3) .
N5 C4 1.520(3) .
N5 H5A 0.9670 .
N5 H5B 0.8878 .
C1 C2 1.403(3) 5_546
C1 C2 1.404(3) .
C1 C4 1.507(3) .
C2 C1 1.403(3) 9_645
C2 C3 1.516(3) .
C3 H3A 0.9600 .
C3 H3B 0.9600 .
C3 H3C 0.9600 .
C4 H4A 0.9700 .
C4 H4B 0.9700 .
C6 C7 1.365(3) .
C6 C11 1.370(4) .
C7 C8 1.369(4) 2_434
C7 H7 0.9300 .
C8 C9 1.371(5) .
C8 C7 1.369(4) 2_435
C8 H8 0.9300 .
C9 C10 1.371(6) .
C9 H9A 0.9300 .
C10 C11 1.388(5) 2_435
C10 H10 0.9300 .
C11 C10 1.388(5) 2_434
C11 H11 0.9300 .
Zn1 Cl2 2.2489(10) .
Zn1 Cl1 2.2709(5) 9_645
Zn1 Cl1 2.2709(5) .
Zn1 Cl1 2.2709(5) 5_546

loop_
_geom_torsion_atom_site_label_1
_geom_torsion_atom_site_label_2
_geom_torsion_atom_site_label_3
_geom_torsion_atom_site_label_4
_geom_torsion
_geom_torsion_site_symmetry_1
_geom_torsion_site_symmetry_4
C2 C1 C2 C1 1.3(4) 5_546 9_645
C4 C1 C2 C1 -178.04(13) . 9_645
C2 C1 C2 C3 -177.59(14) 5_546 .
C4 C1 C2 C3 3.1(3) . .
C2 C1 C4 N5 82.2(2) 5_546 .
C2 C1 C4 N5 -98.5(2) . .
C6 N5 C4 C1 -143.35(18) . .
C4 N5 C6 C7 -33.8(3) . .
C4 N5 C6 C11 149.0(3) . .
C11 C6 C7 C8 -3.6(5) . 2_434
N5 C6 C7 C8 179.3(3) . 2_434
C7 C8 C9 C10 2.1(6) 2_435 .
C8 C9 C10 C11 -3.1(8) . 2_435
C7 C6 C11 C10 2.6(6) . 2_434
N5 C6 C11 C10 179.8(4) . 2_434
